data_7209721
loop_
_publ_author_name
'Wahl, Helene'
'Haynes, Delia A.'
'Roex, Tanya le'

_publ_section_title
;
 Hydrate formation in pyridinium pamoate salts
;
_journal_issue 13
_journal_name_full CrystEngComm
_journal_page_first 2450
_journal_paper_doi 10.1039/c3ce27027k
_journal_volume 15
_journal_year 2013
_chemical_formula_moiety 'C6 H8 N 1+ , C23 H15 O6 1- , 1/2(H2 O), C4 H8 O'
_chemical_formula_sum 'C33 H32 N O7.5'
_chemical_formula_weight 562.60
_chemical_name_common '3-picolinium pamoate hydrate THF solvate'
_chemical_name_systematic
;
?
;
_space_group_IT_number 15
_symmetry_cell_setting monoclinic
_symmetry_space_group_name_Hall '-C 2yc'
_symmetry_space_group_name_H-M 'C 1 2/c 1'
_atom_sites_solution_hydrogens geom
_atom_sites_solution_primary direct
_atom_sites_solution_secondary difmap
_audit_creation_method SHELXL-97
_cell_angle_alpha 90.00
_cell_angle_beta 115.221(2)
_cell_angle_gamma 90.00
_cell_formula_units_Z 8
_cell_length_a 22.064(3)
_cell_length_b 19.904(2)
_cell_length_c 14.5130(17)
_cell_measurement_reflns_used 3061
_cell_measurement_temperature 100(2)
_cell_measurement_theta_max 27.41
_cell_measurement_theta_min 2.42
_cell_volume 5766.0(12)
_computing_cell_refinement 'SAINT (Bruker, 2009)'
_computing_data_collection 'APEX2 (Bruker, 2009)'
_computing_data_reduction SAINT
_computing_structure_refinement 'SHELXL-97 (Sheldrick, 1997)'
_computing_structure_solution 'SHELXS-97 (Sheldrick, 1990)'
_diffrn_ambient_temperature 100(2)
_diffrn_measured_fraction_theta_full 0.990
_diffrn_measured_fraction_theta_max 0.898
_diffrn_measurement_device_type 'Bruker APEX CCD area-detector'
_diffrn_measurement_method \w
_diffrn_radiation_monochromator graphite
_diffrn_radiation_source 'fine-focus sealed tube'
_diffrn_radiation_type MoK\a
_diffrn_radiation_wavelength 0.71073
_diffrn_reflns_av_R_equivalents 0.0362
_diffrn_reflns_av_sigmaI/netI 0.0482
_diffrn_reflns_limit_h_max 24
_diffrn_reflns_limit_h_min -28
_diffrn_reflns_limit_k_max 25
_diffrn_reflns_limit_k_min -26
_diffrn_reflns_limit_l_max 18
_diffrn_reflns_limit_l_min -18
_diffrn_reflns_number 17239
_diffrn_reflns_theta_full 26.00
_diffrn_reflns_theta_max 28.06
_diffrn_reflns_theta_min 2.05
_diffrn_standards_number 0
_exptl_absorpt_coefficient_mu 0.092
_exptl_absorpt_correction_T_max 0.9871
_exptl_absorpt_correction_T_min 0.9808
_exptl_absorpt_correction_type multi-scan
_exptl_absorpt_process_details '(SADABS; Bruker, 2002)'
_exptl_crystal_colour yellow
_exptl_crystal_density_diffrn 1.296
_exptl_crystal_density_method 'not measured'
_exptl_crystal_description block
_exptl_crystal_F_000 2376
_exptl_crystal_size_max 0.21
_exptl_crystal_size_mid 0.16
_exptl_crystal_size_min 0.14
_refine_diff_density_max 0.571
_refine_diff_density_min -0.506
_refine_diff_density_rms 0.052
_refine_ls_extinction_method none
_refine_ls_goodness_of_fit_ref 1.048
_refine_ls_hydrogen_treatment mixed
_refine_ls_matrix_type full
_refine_ls_number_parameters 456
_refine_ls_number_reflns 6302
_refine_ls_number_restraints 44
_refine_ls_restrained_S_all 1.055
_refine_ls_R_factor_all 0.0862
_refine_ls_R_factor_gt 0.0551
_refine_ls_shift/su_max 0.000
_refine_ls_shift/su_mean 0.000
_refine_ls_structure_factor_coef Fsqd
_refine_ls_weighting_details 'calc w=1/[\s^2^(Fo^2^)+(0.0627P)^2^+4.8782P] where P=(Fo^2^+2Fc^2^)/3'
_refine_ls_weighting_scheme calc
_refine_ls_wR_factor_gt 0.1295
_refine_ls_wR_factor_ref 0.1509
_reflns_number_gt 4292
_reflns_number_total 6302
_reflns_threshold_expression >2sigma(I)
_cod_data_source_file c3ce27027k.txt
_cod_data_source_block 3
_cod_original_cell_volume 5765.9(12)
_cod_original_sg_symbol_H-M C2/c
_cod_original_formula_sum 'C33 H32 N O7.50'
_cod_database_code 7209721

loop_
_symmetry_equiv_pos_as_xyz
'x, y, z'
'-x, y, -z+1/2'
'x+1/2, y+1/2, z'
'-x+1/2, y+1/2, -z+1/2'
'-x, -y, -z'
'x, -y, z-1/2'
'-x+1/2, -y+1/2, -z'
'x+1/2, -y+1/2, z-1/2'

loop_
_atom_site_label
_atom_site_type_symbol
_atom_site_fract_x
_atom_site_fract_y
_atom_site_fract_z
_atom_site_U_iso_or_equiv
_atom_site_adp_type
_atom_site_occupancy
_atom_site_symmetry_multiplicity
_atom_site_calc_flag
_atom_site_refinement_flags
_atom_site_disorder_assembly
_atom_site_disorder_group
O4 O 0.0000 0.15902(10) 0.2500 0.0244(4) Uani 1 2 d SD . .
H11 H 0.5772(13) 0.4897(12) 0.1256(19) 0.040(7) Uiso 1 1 d . . .
H224 H 0.1220(14) 0.2699(14) 0.062(2) 0.050(8) Uiso 1 1 d . . .
H234 H 0.0698(16) 0.2008(15) 0.268(2) 0.065(9) Uiso 1 1 d . . .
H211 H 0.4563(16) 0.3923(15) 0.125(2) 0.060(9) Uiso 1 1 d . . .
N11 N 0.61751(9) 0.50683(9) 0.12900(13) 0.0255(4) Uani 1 1 d . . .
C12 C 0.66858(11) 0.46543(11) 0.14425(16) 0.0299(5) Uani 1 1 d . . .
H12 H 0.6632 0.4185 0.1505 0.036 Uiso 1 1 calc R . .
C13 C 0.72975(11) 0.48991(11) 0.15122(16) 0.0297(5) Uani 1 1 d . . .
C14 C 0.73396(11) 0.55909(12) 0.14148(16) 0.0314(5) Uani 1 1 d . . .
H14 H 0.7748 0.5783 0.1471 0.038 Uiso 1 1 calc R . .
C15 C 0.67992(11) 0.60025(11) 0.12384(16) 0.0317(5) Uani 1 1 d . . .
H15 H 0.6833 0.6473 0.1158 0.038 Uiso 1 1 calc R . .
C16 C 0.62130(11) 0.57312(11) 0.11798(16) 0.0294(5) Uani 1 1 d . . .
H16 H 0.5838 0.6011 0.1062 0.035 Uiso 1 1 calc R . .
C17 C 0.78693(12) 0.44381(13) 0.1674(2) 0.0411(6) Uani 1 1 d . . .
H17A H 0.7897 0.4366 0.1025 0.062 Uiso 1 1 calc R . .
H17B H 0.7798 0.4007 0.1938 0.062 Uiso 1 1 calc R . .
H17C H 0.8288 0.4640 0.2165 0.062 Uiso 1 1 calc R . .
C20 C 0.12295(10) 0.23772(10) 0.21175(15) 0.0244(4) Uani 1 1 d . . .
C28 C 0.46503(10) 0.50527(11) 0.12099(15) 0.0255(4) Uani 1 1 d . . .
O211 O 0.41961(8) 0.36930(7) 0.11993(11) 0.0273(3) Uani 1 1 d . . .
C211 C 0.37706(10) 0.41968(10) 0.11629(14) 0.0225(4) Uani 1 1 d . . .
C212 C 0.39800(10) 0.48795(10) 0.11886(15) 0.0233(4) Uani 1 1 d . . .
C213 C 0.35505(11) 0.53866(11) 0.11542(15) 0.0260(4) Uani 1 1 d . . .
H213 H 0.3695 0.5840 0.1197 0.031 Uiso 1 1 calc R . .
C214 C 0.28996(10) 0.52508(10) 0.10571(15) 0.0257(4) Uani 1 1 d . . .
C215 C 0.24532(11) 0.57813(11) 0.09989(16) 0.0305(5) Uani 1 1 d . . .
H215 H 0.2607 0.6233 0.1077 0.037 Uiso 1 1 calc R . .
C216 C 0.18074(12) 0.56541(12) 0.08333(18) 0.0351(5) Uani 1 1 d . . .
H216 H 0.1516 0.6013 0.0803 0.042 Uiso 1 1 calc R . .
C217 C 0.15764(11) 0.49870(12) 0.07073(17) 0.0329(5) Uani 1 1 d . . .
H217 H 0.1123 0.4899 0.0570 0.040 Uiso 1 1 calc R . .
C218 C 0.19963(10) 0.44599(11) 0.07799(16) 0.0273(5) Uani 1 1 d . . .
H218 H 0.1828 0.4014 0.0697 0.033 Uiso 1 1 calc R . .
C219 C 0.26792(10) 0.45682(10) 0.09776(14) 0.0229(4) Uani 1 1 d . . .
C220 C 0.31316(10) 0.40343(10) 0.10570(14) 0.0224(4) Uani 1 1 d . . .
O221 O 0.50392(7) 0.45645(7) 0.12586(11) 0.0294(3) Uani 1 1 d . . .
O222 O 0.47978(8) 0.56549(7) 0.11559(12) 0.0317(4) Uani 1 1 d . . .
C222 C 0.29128(10) 0.33022(10) 0.09482(15) 0.0238(4) Uani 1 1 d . . .
H22A H 0.3274 0.3024 0.0914 0.029 Uiso 1 1 calc R . .
H22B H 0.2513 0.3250 0.0292 0.029 Uiso 1 1 calc R . .
C223 C 0.27466(10) 0.30263(10) 0.17958(15) 0.0227(4) Uani 1 1 d . . .
O224 O 0.16249(7) 0.28485(7) 0.05966(10) 0.0272(3) Uani 1 1 d . . .
C224 C 0.20990(10) 0.28289(10) 0.15817(15) 0.0223(4) Uani 1 1 d . . .
C225 C 0.19216(9) 0.26066(10) 0.23713(15) 0.0222(4) Uani 1 1 d . . .
C226 C 0.24022(10) 0.25749(10) 0.33541(15) 0.0229(4) Uani 1 1 d . . .
H226 H 0.2278 0.2444 0.3880 0.027 Uiso 1 1 calc R . .
C227 C 0.30748(10) 0.27325(10) 0.36024(15) 0.0228(4) Uani 1 1 d . . .
C228 C 0.35733(10) 0.26706(11) 0.46203(16) 0.0289(5) Uani 1 1 d . . .
H228 H 0.3449 0.2533 0.5143 0.035 Uiso 1 1 calc R . .
C229 C 0.42276(10) 0.28068(11) 0.48524(17) 0.0314(5) Uani 1 1 d . . .
H229 H 0.4558 0.2767 0.5534 0.038 Uiso 1 1 calc R . .
C230 C 0.44099(10) 0.30068(11) 0.40766(17) 0.0310(5) Uani 1 1 d . . .
H230 H 0.4868 0.3095 0.4241 0.037 Uiso 1 1 calc R . .
C231 C 0.39439(10) 0.30773(10) 0.30883(16) 0.0262(5) Uani 1 1 d . . .
H231 H 0.4083 0.3211 0.2580 0.031 Uiso 1 1 calc R . .
C232 C 0.32525(10) 0.29518(10) 0.28143(15) 0.0220(4) Uani 1 1 d . . .
O233 O 0.07920(7) 0.23464(8) 0.12398(11) 0.0304(4) Uani 1 1 d . . .
O234 O 0.11287(7) 0.21879(8) 0.29138(11) 0.0300(4) Uani 1 1 d . . .
O1 O 0.9191(3) 0.5944(3) 0.2578(6) 0.116(2) Uani 0.50 1 d PDU . .
C2 C 0.9104(5) 0.6430(5) 0.1873(7) 0.105(3) Uani 0.50 1 d PU . .
H2A H 0.8874 0.6821 0.2002 0.126 Uiso 0.50 1 calc PR . .
H2B H 0.8818 0.6255 0.1184 0.126 Uiso 0.50 1 calc PR . .
C4 C 0.9752(5) 0.6232(6) 0.3385(7) 0.167(5) Uani 0.50 1 d PDU . .
H4A H 1.0018 0.5866 0.3838 0.200 Uiso 0.50 1 calc PR . .
H4B H 0.9589 0.6521 0.3787 0.200 Uiso 0.50 1 calc PR . .
C3 C 1.0219(3) 0.6651(4) 0.3079(5) 0.172(3) Uani 1 1 d DU . .
C8 C 1.0131(5) 0.6134(5) 0.6271(10) 0.116(3) Uani 0.50 1 d PU . .
O2 O 1.0084(5) 0.5488(5) 0.5951(10) 0.094(4) Uani 0.25 1 d P A 1
C6 C 1.0000 0.5579(10) 0.7500 0.153(9) Uani 0.50 2 d SP . 1
C9 C 0.9559(17) 0.6217(15) 0.681(2) 0.100(8) Uani 0.25 1 d PU . 2
C5 C 1.0025(10) 0.5147(11) 0.6747(17) 0.116(7) Uani 0.25 1 d P A 1
O3 O 1.0670(7) 0.6174(8) 0.7182(12) 0.133(5) Uani 0.25 1 d PU . 2
C7 C 1.0043(10) 0.6279(11) 0.7127(13) 0.179(7) Uani 0.50 1 d P . .
C10 C 1.059(2) 0.602(3) 0.823(4) 0.146(13) Uani 0.25 1 d PU . 2
H4 H 0.0113(14) 0.1281(11) 0.3059(8) 0.065(9) Uiso 1 1 d D . .

loop_
_atom_site_aniso_label
_atom_site_aniso_U_11
_atom_site_aniso_U_22
_atom_site_aniso_U_33
_atom_site_aniso_U_23
_atom_site_aniso_U_13
_atom_site_aniso_U_12
O4 0.0191(10) 0.0264(11) 0.0276(11) 0.000 0.0098(9) 0.000
N11 0.0239(9) 0.0326(10) 0.0208(9) -0.0006(7) 0.0102(7) -0.0043(8)
C12 0.0355(12) 0.0311(11) 0.0249(11) 0.0022(9) 0.0145(10) -0.0003(9)
C13 0.0313(12) 0.0380(12) 0.0211(11) 0.0003(9) 0.0123(9) -0.0009(10)
C14 0.0291(12) 0.0412(13) 0.0258(11) -0.0047(10) 0.0135(9) -0.0106(10)
C15 0.0369(13) 0.0303(11) 0.0300(12) -0.0038(9) 0.0162(10) -0.0060(10)
C16 0.0351(12) 0.0310(12) 0.0248(11) -0.0014(9) 0.0152(9) -0.0025(9)
C17 0.0336(13) 0.0501(15) 0.0412(14) 0.0034(12) 0.0175(11) 0.0064(11)
C20 0.0216(10) 0.0266(11) 0.0244(11) -0.0001(8) 0.0093(9) -0.0017(8)
C28 0.0258(11) 0.0314(11) 0.0194(10) -0.0017(9) 0.0095(8) -0.0030(9)
O211 0.0238(8) 0.0267(8) 0.0353(9) 0.0006(6) 0.0162(7) 0.0007(6)
C211 0.0240(10) 0.0275(10) 0.0178(10) 0.0017(8) 0.0106(8) 0.0015(8)
C212 0.0241(10) 0.0276(11) 0.0180(10) -0.0005(8) 0.0089(8) -0.0018(8)
C213 0.0309(11) 0.0263(10) 0.0204(10) -0.0009(8) 0.0107(9) -0.0019(9)
C214 0.0283(11) 0.0299(11) 0.0181(10) 0.0017(8) 0.0092(8) 0.0022(9)
C215 0.0350(12) 0.0294(11) 0.0282(11) 0.0016(9) 0.0146(10) 0.0054(9)
C216 0.0354(13) 0.0373(13) 0.0345(13) 0.0044(10) 0.0166(10) 0.0114(10)
C217 0.0240(11) 0.0436(13) 0.0316(12) 0.0067(10) 0.0122(9) 0.0056(10)
C218 0.0245(11) 0.0333(11) 0.0244(11) 0.0035(9) 0.0106(9) 0.0026(9)
C219 0.0235(10) 0.0296(11) 0.0160(10) 0.0019(8) 0.0087(8) 0.0012(8)
C220 0.0225(10) 0.0274(10) 0.0177(10) 0.0002(8) 0.0088(8) -0.0007(8)
O221 0.0241(8) 0.0313(8) 0.0342(9) -0.0009(7) 0.0138(7) -0.0016(6)
O222 0.0368(9) 0.0280(8) 0.0359(9) -0.0030(7) 0.0206(7) -0.0082(7)
C222 0.0208(10) 0.0275(11) 0.0230(10) -0.0011(8) 0.0093(8) -0.0015(8)
C223 0.0214(10) 0.0230(10) 0.0243(11) -0.0018(8) 0.0103(8) -0.0005(8)
O224 0.0187(7) 0.0373(9) 0.0212(7) 0.0010(6) 0.0044(6) -0.0044(6)
C224 0.0196(10) 0.0241(10) 0.0210(10) -0.0016(8) 0.0066(8) -0.0002(8)
C225 0.0181(10) 0.0235(10) 0.0231(10) -0.0015(8) 0.0069(8) -0.0015(8)
C226 0.0201(10) 0.0260(10) 0.0233(10) 0.0001(8) 0.0102(8) -0.0023(8)
C227 0.0192(10) 0.0233(10) 0.0245(10) -0.0009(8) 0.0080(8) -0.0016(8)
C228 0.0245(11) 0.0361(12) 0.0252(11) 0.0014(9) 0.0098(9) -0.0026(9)
C229 0.0197(10) 0.0423(13) 0.0251(11) 0.0026(10) 0.0026(9) -0.0023(9)
C230 0.0171(10) 0.0369(12) 0.0359(13) 0.0054(10) 0.0082(9) -0.0022(9)
C231 0.0206(10) 0.0290(11) 0.0297(11) 0.0047(9) 0.0114(9) -0.0005(8)
C232 0.0185(10) 0.0217(10) 0.0235(10) 0.0010(8) 0.0067(8) 0.0010(8)
O233 0.0181(7) 0.0434(9) 0.0243(8) 0.0007(7) 0.0039(6) -0.0046(6)
O234 0.0183(7) 0.0446(9) 0.0261(8) -0.0005(7) 0.0087(6) -0.0086(7)
O1 0.121(5) 0.102(4) 0.145(6) 0.020(4) 0.077(4) -0.006(4)
C2 0.120(7) 0.097(6) 0.077(5) -0.005(4) 0.021(5) -0.035(6)
C4 0.230(13) 0.114(9) 0.098(7) -0.003(6) 0.014(7) 0.015(8)
C3 0.097(5) 0.203(7) 0.192(7) -0.077(5) 0.039(4) 0.013(4)
C8 0.097(7) 0.077(6) 0.134(8) -0.017(6) 0.009(6) -0.011(5)
O2 0.062(6) 0.050(5) 0.183(12) 0.020(7) 0.065(7) -0.005(5)
C6 0.16(2) 0.079(11) 0.28(3) 0.000 0.15(2) 0.000
C9 0.072(10) 0.093(18) 0.071(11) -0.020(12) -0.032(8) 0.011(15)
C5 0.114(15) 0.093(14) 0.109(16) 0.061(12) 0.016(12) -0.008(12)
O3 0.091(8) 0.153(12) 0.134(10) 0.048(10) 0.027(7) 0.008(9)
C7 0.142(13) 0.28(2) 0.133(15) 0.019(14) 0.078(12) -0.049(16)
C10 0.12(2) 0.17(3) 0.139(13) 0.05(2) 0.043(16) 0.057(19)

loop_
_atom_type_symbol
_atom_type_description
_atom_type_scat_dispersion_real
_atom_type_scat_dispersion_imag
_atom_type_scat_source
C C 0.0033 0.0016 'International Tables Vol C Tables 4.2.6.8 and 6.1.1.4'
H H 0.0000 0.0000 'International Tables Vol C Tables 4.2.6.8 and 6.1.1.4'
N N 0.0061 0.0033 'International Tables Vol C Tables 4.2.6.8 and 6.1.1.4'
O O 0.0106 0.0060 'International Tables Vol C Tables 4.2.6.8 and 6.1.1.4'

loop_
_geom_angle_atom_site_label_1
_geom_angle_atom_site_label_2
_geom_angle_atom_site_label_3
_geom_angle
_geom_angle_site_symmetry_1
_geom_angle_site_symmetry_3
C12 N11 C16 122.52(19) . .
C12 N11 H11 120.0(15) . .
C16 N11 H11 117.5(15) . .
N11 C12 C13 121.2(2) . .
N11 C12 H12 119.4 . .
C13 C12 H12 119.4 . .
C14 C13 C12 116.2(2) . .
C14 C13 C17 122.3(2) . .
C12 C13 C17 121.4(2) . .
C15 C14 C13 121.2(2) . .
C15 C14 H14 119.4 . .
C13 C14 H14 119.4 . .
C16 C15 C14 119.8(2) . .
C16 C15 H15 120.1 . .
C14 C15 H15 120.1 . .
N11 C16 C15 119.2(2) . .
N11 C16 H16 120.4 . .
C15 C16 H16 120.4 . .
C13 C17 H17A 109.5 . .
C13 C17 H17B 109.5 . .
H17A C17 H17B 109.5 . .
C13 C17 H17C 109.5 . .
H17A C17 H17C 109.5 . .
H17B C17 H17C 109.5 . .
O233 C20 O234 122.80(18) . .
O233 C20 C225 122.96(18) . .
O234 C20 C225 114.21(17) . .
O222 C28 O221 122.99(19) . .
O222 C28 C212 119.78(18) . .
O221 C28 C212 117.21(18) . .
C211 O211 H211 102.1(19) . .
O211 C211 C220 118.94(18) . .
O211 C211 C212 119.32(17) . .
C220 C211 C212 121.68(18) . .
C213 C212 C211 119.20(18) . .
C213 C212 C28 119.33(18) . .
C211 C212 C28 121.43(18) . .
C212 C213 C214 121.47(19) . .
C212 C213 H213 119.3 . .
C214 C213 H213 119.3 . .
C213 C214 C215 120.97(19) . .
C213 C214 C219 119.17(18) . .
C215 C214 C219 119.82(19) . .
C216 C215 C214 121.2(2) . .
C216 C215 H215 119.4 . .
C214 C215 H215 119.4 . .
C215 C216 C217 119.5(2) . .
C215 C216 H216 120.3 . .
C217 C216 H216 120.3 . .
C218 C217 C216 121.1(2) . .
C218 C217 H217 119.5 . .
C216 C217 H217 119.5 . .
C217 C218 C219 121.4(2) . .
C217 C218 H218 119.3 . .
C219 C218 H218 119.3 . .
C218 C219 C220 123.11(18) . .
C218 C219 C214 116.98(18) . .
C220 C219 C214 119.86(18) . .
C211 C220 C219 118.48(18) . .
C211 C220 C222 119.76(17) . .
C219 C220 C222 121.59(17) . .
C220 C222 C223 115.79(16) . .
C220 C222 H22A 108.3 . .
C223 C222 H22A 108.3 . .
C220 C222 H22B 108.3 . .
C223 C222 H22B 108.3 . .
H22A C222 H22B 107.4 . .
C224 C223 C232 118.62(18) . .
C224 C223 C222 120.04(18) . .
C232 C223 C222 121.33(17) . .
C224 O224 H224 105.6(16) . .
O224 C224 C223 118.94(18) . .
O224 C224 C225 119.92(17) . .
C223 C224 C225 121.14(18) . .
C226 C225 C224 119.62(18) . .
C226 C225 C20 120.22(18) . .
C224 C225 C20 120.07(17) . .
C225 C226 C227 121.43(18) . .
C225 C226 H226 119.3 . .
C227 C226 H226 119.3 . .
C226 C227 C228 120.79(18) . .
C226 C227 C232 118.93(18) . .
C228 C227 C232 120.28(18) . .
C229 C228 C227 120.6(2) . .
C229 C228 H228 119.7 . .
C227 C228 H228 119.7 . .
C228 C229 C230 119.5(2) . .
C228 C229 H229 120.2 . .
C230 C229 H229 120.2 . .
C231 C230 C229 121.64(19) . .
C231 C230 H230 119.2 . .
C229 C230 H230 119.2 . .
C230 C231 C232 120.72(19) . .
C230 C231 H231 119.6 . .
C232 C231 H231 119.6 . .
C231 C232 C227 117.21(18) . .
C231 C232 C223 122.78(18) . .
C227 C232 C223 120.01(17) . .
C20 O234 H234 108.5(18) . .
C2 O1 C4 97.3(7) . .
O1 C2 C3 110.4(8) . 2_755
O1 C2 H2A 109.6 . .
C3 C2 H2A 109.6 2_755 .
O1 C2 H2B 109.6 . .
C3 C2 H2B 109.6 2_755 .
H2A C2 H2B 108.1 . .
O1 C4 C3 116.2(7) . .
O1 C4 H4A 108.2 . .
C3 C4 H4A 108.2 . .
O1 C4 H4B 108.2 . .
C3 C4 H4B 108.2 . .
H4A C4 H4B 107.4 . .
C4 C3 C2 126.5(9) . 2_755
C4 C3 C3 97.5(6) . 2_755
C2 C3 C3 101.2(8) 2_755 2_755
O3 C8 O2 107.3(12) . .
O3 C8 C7 60.4(12) . .
O2 C8 C7 119.4(14) . .
O3 C8 C9 93.2(14) . .
O2 C8 C9 106.1(13) . .
C7 C8 C9 33.4(10) . .
O3 C8 C10 99.0(17) . 2_756
O2 C8 C10 93.3(17) . 2_756
C7 C8 C10 42.4(15) . 2_756
C9 C8 C10 13(2) . 2_756
C8 O2 C5 101.4(15) . .
C5 C6 C5 104.8(19) . 2_756
C5 C6 C7 150.3(13) . 2_756
C5 C6 C7 104.8(10) 2_756 2_756
C5 C6 C7 104.8(10) . .
C5 C6 C7 150.3(13) 2_756 .
C7 C6 C7 45.8(14) 2_756 .
C10 C9 C7 134(10) 2_756 .
C10 C9 C7 107(10) 2_756 2_756
C7 C9 C7 55.4(19) . 2_756
C10 C9 O3 71(10) 2_756 2_756
C7 C9 O3 106(3) . 2_756
C7 C9 O3 50.2(16) 2_756 2_756
C10 C9 C8 115(10) 2_756 .
C7 C9 C8 51(3) . .
C7 C9 C8 105(2) 2_756 .
O3 C9 C8 153.3(16) 2_756 .
O2 C5 C6 113.2(14) . .
C8 O3 C7 60.4(10) . .
C8 O3 C10 120(2) . .
C7 O3 C10 64.8(15) . .
C8 O3 C9 112.0(15) . 2_756
C7 O3 C9 52.6(14) . 2_756
C10 O3 C9 17(2) . 2_756
C9 C7 C7 82(3) . 2_756
C9 C7 C10 15(4) . 2_756
C7 C7 C10 79(3) 2_756 2_756
C9 C7 O3 153(3) . .
C7 C7 O3 120(3) 2_756 .
C10 C7 O3 144(3) 2_756 .
C9 C7 C8 96(3) . .
C7 C7 C8 167.8(10) 2_756 .
C10 C7 C8 95(3) 2_756 .
O3 C7 C8 59.2(11) . .
C9 C7 C9 123.1(19) . 2_756
C7 C7 C9 43(2) 2_756 2_756
C10 C7 C9 116(3) 2_756 2_756
O3 C7 C9 77(3) . 2_756
C8 C7 C9 135(3) . 2_756
C9 C7 C6 80(2) . .
C7 C7 C6 67.1(7) 2_756 .
C10 C7 C6 65(3) 2_756 .
O3 C7 C6 93.1(15) . .
C8 C7 C6 100.7(15) . .
C9 C7 C6 68.6(15) 2_756 .
C9 C7 C10 129(4) . .
C7 C7 C10 56(2) 2_756 .
C10 C7 C10 118(4) 2_756 .
O3 C7 C10 66(2) . .
C8 C7 C10 120(2) . .
C9 C7 C10 17(3) 2_756 .
C6 C7 C10 59(2) . .
C9 C10 C7 31(7) 2_756 2_756
C9 C10 C7 56(8) 2_756 .
C7 C10 C7 45.1(17) 2_756 .
C9 C10 O3 92(10) 2_756 .
C7 C10 O3 94(3) 2_756 .
C7 C10 O3 49.4(16) . .
C9 C10 C8 52(10) 2_756 2_756
C7 C10 C8 42.5(15) 2_756 2_756
C7 C10 C8 87.1(18) . 2_756
O3 C10 C8 136(2) . 2_756

loop_
_geom_bond_atom_site_label_1
_geom_bond_atom_site_label_2
_geom_bond_distance
_geom_bond_site_symmetry_2
O4 H4 0.963(15) .
N11 C12 1.336(3) .
N11 C16 1.336(3) .
N11 H11 0.93(3) .
C12 C13 1.398(3) .
C12 H12 0.9500 .
C13 C14 1.391(3) .
C13 C17 1.495(3) .
C14 C15 1.378(3) .
C14 H14 0.9500 .
C15 C16 1.370(3) .
C15 H15 0.9500 .
C16 H16 0.9500 .
C17 H17A 0.9800 .
C17 H17B 0.9800 .
C17 H17C 0.9800 .
C20 O233 1.229(2) .
C20 O234 1.321(2) .
C20 C225 1.482(3) .
C28 O222 1.253(2) .
C28 O221 1.278(3) .
C28 C212 1.506(3) .
O211 C211 1.359(2) .
O211 H211 0.91(3) .
C211 C220 1.390(3) .
C211 C212 1.431(3) .
C212 C213 1.371(3) .
C213 C214 1.408(3) .
C213 H213 0.9500 .
C214 C215 1.422(3) .
C214 C219 1.431(3) .
C215 C216 1.364(3) .
C215 H215 0.9500 .
C216 C217 1.406(3) .
C216 H216 0.9500 .
C217 C218 1.374(3) .
C217 H217 0.9500 .
C218 C219 1.425(3) .
C218 H218 0.9500 .
C219 C220 1.429(3) .
C220 C222 1.522(3) .
C222 C223 1.527(3) .
C222 H22A 0.9900 .
C222 H22B 0.9900 .
C223 C224 1.384(3) .
C223 C232 1.431(3) .
O224 C224 1.366(2) .
O224 H224 0.95(3) .
C224 C225 1.430(3) .
C225 C226 1.369(3) .
C226 C227 1.405(3) .
C226 H226 0.9500 .
C227 C228 1.422(3) .
C227 C232 1.426(3) .
C228 C229 1.362(3) .
C228 H228 0.9500 .
C229 C230 1.405(3) .
C229 H229 0.9500 .
C230 C231 1.370(3) .
C230 H230 0.9500 .
C231 C232 1.425(3) .
C231 H231 0.9500 .
O234 H234 0.93(3) .
O1 C2 1.361(10) .
O1 C4 1.414(5) .
C2 C3 1.532(11) 2_755
C2 H2A 0.9900 .
C2 H2B 0.9900 .
C4 C3 1.529(5) .
C4 H4A 0.9900 .
C4 H4B 0.9900 .
C3 C2 1.532(11) 2_755
C3 C3 1.542(13) 2_755
C8 O3 1.351(17) .
C8 O2 1.357(13) .
C8 C7 1.368(16) .
C8 C9 1.76(5) .
C8 C10 2.02(5) 2_756
O2 C5 1.39(2) .
C6 C5 1.41(3) .
C6 C5 1.41(3) 2_756
C6 C7 1.51(2) 2_756
C6 C7 1.51(2) .
C9 C10 0.50(6) 2_756
C9 C7 0.97(3) .
C9 C7 1.41(3) 2_756
C9 O3 1.74(5) 2_756
O3 C7 1.37(2) .
O3 C10 1.64(5) .
O3 C9 1.74(5) 2_756
C7 C7 1.18(3) 2_756
C7 C10 1.37(4) 2_756
C7 C9 1.41(3) 2_756
C7 C10 1.63(5) .
C10 C9 0.50(6) 2_756
C10 C7 1.37(4) 2_756
C10 C8 2.02(5) 2_756

loop_
_geom_hbond_atom_site_label_D
_geom_hbond_atom_site_label_H
_geom_hbond_atom_site_label_A
_geom_hbond_distance_DH
_geom_hbond_distance_HA
_geom_hbond_distance_DA
_geom_hbond_angle_DHA
_geom_hbond_site_symmetry_A
N11 H11 O221 0.93(3) 1.75(3) 2.682(2) 177(2) .
O224 H224 O233 0.95(3) 1.71(3) 2.590(2) 152(2) .
O234 H234 O4 0.93(3) 1.67(3) 2.5890(17) 167(3) .
O211 H211 O221 0.91(3) 1.65(3) 2.518(2) 159(3) .
O4 H4 O222 0.963(15) 1.643(17) 2.594(2) 169(2) 4_545

loop_
_geom_torsion_atom_site_label_1
_geom_torsion_atom_site_label_2
_geom_torsion_atom_site_label_3
_geom_torsion_atom_site_label_4
_geom_torsion
_geom_torsion_site_symmetry_1
_geom_torsion_site_symmetry_4
C16 N11 C12 C13 1.1(3) . .
N11 C12 C13 C14 0.1(3) . .
N11 C12 C13 C17 -179.5(2) . .
C12 C13 C14 C15 -1.3(3) . .
C17 C13 C14 C15 178.2(2) . .
C13 C14 C15 C16 1.5(3) . .
C12 N11 C16 C15 -0.9(3) . .
C14 C15 C16 N11 -0.4(3) . .
O211 C211 C212 C213 -179.84(18) . .
C220 C211 C212 C213 3.0(3) . .
O211 C211 C212 C28 2.7(3) . .
C220 C211 C212 C28 -174.51(18) . .
O222 C28 C212 C213 -2.8(3) . .
O221 C28 C212 C213 178.89(18) . .
O222 C28 C212 C211 174.71(19) . .
O221 C28 C212 C211 -3.6(3) . .
C211 C212 C213 C214 -2.3(3) . .
C28 C212 C213 C214 175.23(18) . .
C212 C213 C214 C215 -178.56(19) . .
C212 C213 C214 C219 -0.9(3) . .
C213 C214 C215 C216 175.3(2) . .
C219 C214 C215 C216 -2.3(3) . .
C214 C215 C216 C217 -0.7(3) . .
C215 C216 C217 C218 2.1(3) . .
C216 C217 C218 C219 -0.5(3) . .
C217 C218 C219 C220 -179.89(19) . .
C217 C218 C219 C214 -2.4(3) . .
C213 C214 C219 C218 -173.97(18) . .
C215 C214 C219 C218 3.7(3) . .
C213 C214 C219 C220 3.6(3) . .
C215 C214 C219 C220 -178.71(18) . .
O211 C211 C220 C219 -177.48(17) . .
C212 C211 C220 C219 -0.3(3) . .
O211 C211 C220 C222 -2.1(3) . .
C212 C211 C220 C222 175.11(18) . .
C218 C219 C220 C211 174.46(18) . .
C214 C219 C220 C211 -3.0(3) . .
C218 C219 C220 C222 -0.9(3) . .
C214 C219 C220 C222 -178.32(17) . .
C211 C220 C222 C223 117.3(2) . .
C219 C220 C222 C223 -67.4(2) . .
C220 C222 C223 C224 115.0(2) . .
C220 C222 C223 C232 -66.4(2) . .
C232 C223 C224 O224 -174.87(17) . .
C222 C223 C224 O224 3.8(3) . .
C232 C223 C224 C225 5.1(3) . .
C222 C223 C224 C225 -176.25(18) . .
O224 C224 C225 C226 178.65(18) . .
C223 C224 C225 C226 -1.3(3) . .
O224 C224 C225 C20 1.9(3) . .
C223 C224 C225 C20 -178.05(18) . .
O233 C20 C225 C226 -174.3(2) . .
O234 C20 C225 C226 3.6(3) . .
O233 C20 C225 C224 2.4(3) . .
O234 C20 C225 C224 -179.69(18) . .
C224 C225 C226 C227 -2.4(3) . .
C20 C225 C226 C227 174.31(18) . .
C225 C226 C227 C228 -177.38(19) . .
C225 C226 C227 C232 2.2(3) . .
C226 C227 C228 C229 178.2(2) . .
C232 C227 C228 C229 -1.3(3) . .
C227 C228 C229 C230 -0.3(3) . .
C228 C229 C230 C231 0.8(3) . .
C229 C230 C231 C232 0.3(3) . .
C230 C231 C232 C227 -1.8(3) . .
C230 C231 C232 C223 179.2(2) . .
C226 C227 C232 C231 -177.22(18) . .
C228 C227 C232 C231 2.3(3) . .
C226 C227 C232 C223 1.7(3) . .
C228 C227 C232 C223 -178.72(19) . .
C224 C223 C232 C231 173.60(19) . .
C222 C223 C232 C231 -5.0(3) . .
C224 C223 C232 C227 -5.3(3) . .
C222 C223 C232 C227 176.08(18) . .
C4 O1 C2 C3 41.8(11) . 2_755
C2 O1 C4 C3 -30.7(12) . .
O1 C4 C3 C2 -102.2(11) . 2_755
O1 C4 C3 C3 7.8(11) . 2_755
O3 C8 O2 C5 58.6(16) . .
C7 C8 O2 C5 -6.6(18) . .
C9 C8 O2 C5 -40.1(15) . .
C10 C8 O2 C5 -41.9(17) 2_756 .
O3 C8 C9 C10 -117(9) . 2_756
O2 C8 C9 C10 -8(10) . 2_756
C7 C8 C9 C10 -127(10) . 2_756
O3 C8 C9 C7 10(3) . .
O2 C8 C9 C7 119(3) . .
C10 C8 C9 C7 127(10) 2_756 .
O3 C8 C9 C7 0(2) . 2_756
O2 C8 C9 C7 109(2) . 2_756
C7 C8 C9 C7 -10.2(9) . 2_756
C10 C8 C9 C7 117(10) 2_756 2_756
O3 C8 C9 O3 -21(5) . 2_756
O2 C8 C9 O3 88(5) . 2_756
C7 C8 C9 O3 -31(3) . 2_756
C10 C8 C9 O3 96(11) 2_756 2_756
C8 O2 C5 C6 3.2(17) . .
C5 C6 C5 O2 -177(2) 2_756 .
C7 C6 C5 O2 7(3) 2_756 .
C7 C6 C5 O2 0.5(17) . .
O2 C8 O3 C7 -114.5(16) . .
C9 C8 O3 C7 -6.5(16) . .
C10 C8 O3 C7 -18(2) 2_756 .
O2 C8 O3 C10 -88(3) . .
C7 C8 O3 C10 27(3) . .
C9 C8 O3 C10 20(3) . .
C10 C8 O3 C10 8.5(15) 2_756 .
O2 C8 O3 C9 -104.1(16) . 2_756
C7 C8 O3 C9 10.4(17) . 2_756
C9 C8 O3 C9 3.9(11) . 2_756
C10 C8 O3 C9 -8(3) 2_756 2_756
C10 C9 C7 C7 -80(17) 2_756 2_756
O3 C9 C7 C7 -2.0(15) 2_756 2_756
C8 C9 C7 C7 -168.0(11) . 2_756
C7 C9 C7 C10 80(17) 2_756 2_756
O3 C9 C7 C10 78(17) 2_756 2_756
C8 C9 C7 C10 -88(17) . 2_756
C10 C9 C7 O3 65(21) 2_756 .
C7 C9 C7 O3 145(6) 2_756 .
O3 C9 C7 O3 143(6) 2_756 .
C8 C9 C7 O3 -23(6) . .
C10 C9 C7 C8 88(17) 2_756 .
C7 C9 C7 C8 168.0(11) 2_756 .
O3 C9 C7 C8 166.0(16) 2_756 .
C10 C9 C7 C9 -68(17) 2_756 2_756
C7 C9 C7 C9 12(4) 2_756 2_756
O3 C9 C7 C9 10(5) 2_756 2_756
C8 C9 C7 C9 -156(4) . 2_756
C10 C9 C7 C6 -12(16) 2_756 .
C7 C9 C7 C6 68.1(8) 2_756 .
O3 C9 C7 C6 66.1(18) 2_756 .
C8 C9 C7 C6 -99.9(16) . .
C10 C9 C7 C10 -48(19) 2_756 .
C7 C9 C7 C10 32(4) 2_756 .
O3 C9 C7 C10 30(4) 2_756 .
C8 C9 C7 C10 -136(4) . .
C8 O3 C7 C9 27(7) . .
C10 O3 C7 C9 -128(7) . .
C9 O3 C7 C9 -141(8) 2_756 .
C8 O3 C7 C7 165.9(12) . 2_756
C10 O3 C7 C7 11(2) . 2_756
C9 O3 C7 C7 -2.0(15) 2_756 2_756
C8 O3 C7 C10 50(5) . 2_756
C10 O3 C7 C10 -104(7) . 2_756
C9 O3 C7 C10 -117(5) 2_756 2_756
C10 O3 C7 C8 -155(3) . .
C9 O3 C7 C8 -167.8(19) 2_756 .
C8 O3 C7 C9 167.8(19) . 2_756
C10 O3 C7 C9 13(3) . 2_756
C8 O3 C7 C6 100.6(12) . .
C10 O3 C7 C6 -54(2) . .
C9 O3 C7 C6 -67.2(16) 2_756 .
C8 O3 C7 C10 155(3) . .
C9 O3 C7 C10 -13(3) 2_756 .
O3 C8 C7 C9 -168(3) . .
O2 C8 C7 C9 -74(3) . .
C10 C8 C7 C9 -15(4) 2_756 .
O3 C8 C7 C7 -91(14) . 2_756
O2 C8 C7 C7 3(14) . 2_756
C9 C8 C7 C7 77(13) . 2_756
C10 C8 C7 C7 62(13) 2_756 2_756
O3 C8 C7 C10 -153(3) . 2_756
O2 C8 C7 C10 -59(3) . 2_756
C9 C8 C7 C10 15(4) . 2_756
O2 C8 C7 O3 94.1(14) . .
C9 C8 C7 O3 168(3) . .
C10 C8 C7 O3 153(3) 2_756 .
O3 C8 C7 C9 -17(3) . 2_756
O2 C8 C7 C9 77(3) . 2_756
C9 C8 C7 C9 151(5) . 2_756
C10 C8 C7 C9 136(4) 2_756 2_756
O3 C8 C7 C6 -87.2(14) . .
O2 C8 C7 C6 6.9(18) . .
C9 C8 C7 C6 81(2) . .
C10 C8 C7 C6 66(3) 2_756 .
O3 C8 C7 C10 -27(3) . .
O2 C8 C7 C10 67(3) . .
C9 C8 C7 C10 141(4) . .
C10 C8 C7 C10 126(6) 2_756 .
C5 C6 C7 C9 90(3) . .
C5 C6 C7 C9 -94(4) 2_756 .
C7 C6 C7 C9 -85(3) 2_756 .
C5 C6 C7 C7 175.3(18) . 2_756
C5 C6 C7 C7 -9(4) 2_756 2_756
C5 C6 C7 C10 87(3) . 2_756
C5 C6 C7 C10 -98(3) 2_756 2_756
C7 C6 C7 C10 -89(3) 2_756 2_756
C5 C6 C7 O3 -63.2(14) . .
C5 C6 C7 O3 112(2) 2_756 .
C7 C6 C7 O3 122(2) 2_756 .
C5 C6 C7 C8 -4.0(15) . .
C5 C6 C7 C8 171.5(18) 2_756 .
C7 C6 C7 C8 -179(3) 2_756 .
C5 C6 C7 C9 -138(2) . 2_756
C5 C6 C7 C9 37(4) 2_756 2_756
C7 C6 C7 C9 47(2) 2_756 2_756
C5 C6 C7 C10 -122(2) . .
C5 C6 C7 C10 53(3) 2_756 .
C7 C6 C7 C10 62(2) 2_756 .
C9 C7 C10 C9 -77(10) . 2_756
C7 C7 C10 C9 -38(10) 2_756 2_756
C10 C7 C10 C9 -90(14) 2_756 2_756
O3 C7 C10 C9 130(12) . 2_756
C8 C7 C10 C9 155(10) . 2_756
C6 C7 C10 C9 -120(12) . 2_756
C9 C7 C10 C7 -39(5) . 2_756
C10 C7 C10 C7 -52(5) 2_756 2_756
O3 C7 C10 C7 168(3) . 2_756
C8 C7 C10 C7 -166.7(16) . 2_756
C9 C7 C10 C7 38(10) 2_756 2_756
C6 C7 C10 C7 -82(2) . 2_756
C9 C7 C10 O3 152(4) . .
C7 C7 C10 O3 -168(3) 2_756 .
C10 C7 C10 O3 140(3) 2_756 .
C8 C7 C10 O3 25(2) . .
C9 C7 C10 O3 -130(12) 2_756 .
C6 C7 C10 O3 109.8(19) . .
C9 C7 C10 C8 -32(4) . 2_756
C7 C7 C10 C8 7.4(10) 2_756 2_756
C10 C7 C10 C8 -45(5) 2_756 2_756
O3 C7 C10 C8 176(3) . 2_756
C8 C7 C10 C8 -159.3(16) . 2_756
C9 C7 C10 C8 45(10) 2_756 2_756
C6 C7 C10 C8 -74.7(19) . 2_756
C8 O3 C10 C9 -65(10) . 2_756
C7 O3 C10 C9 -39(8) . 2_756
C8 O3 C10 C7 -34(4) . 2_756
C7 O3 C10 C7 -8(2) . 2_756
C9 O3 C10 C7 31(6) 2_756 2_756
C8 O3 C10 C7 -26(3) . .
C9 O3 C10 C7 39(8) 2_756 .
C8 O3 C10 C8 -32(6) . 2_756
C7 O3 C10 C8 -7(4) . 2_756
C9 O3 C10 C8 33(5) 2_756 2_756
